data_4106152
loop_
_publ_author_name
'G\'eza Szigethy'
'Kenneth N. Raymond'

_publ_section_title
;
 Hexadentate Terephthalamide(bis-hydroxypyridinone) Ligands for Uranyl
 Chelation: Structural and Thermodynamic Consequences of Ligand
 Variation(1)
;
_journal_name_full 'Journal of the American Chemical Society'
_journal_page_first 7942
_journal_page_last 7956
_journal_paper_doi 10.1021/ja201511u
_journal_volume 133
_journal_year 2011
_chemical_formula_moiety 'C32 H20 N6 O12 U, 2(C4 H12 N), C2 H6 O S'
_chemical_formula_sum 'C42 H50 N8 O13 S U'
_chemical_formula_weight 1144.99
_chemical_name_common 'TAM(o-phen-1,2-HOPO)2, uranyl complex'
_chemical_name_systematic
; 
 ? 
;
_space_group_IT_number 2
_symmetry_cell_setting triclinic
_symmetry_space_group_name_Hall '-P 1'
_symmetry_space_group_name_H-M 'P -1'
_atom_sites_solution_hydrogens geom
_atom_sites_solution_primary direct
_atom_sites_solution_secondary difmap
_audit_creation_method SHELXL-97
_cell_angle_alpha 110.241(3)
_cell_angle_beta 102.292(3)
_cell_angle_gamma 93.606(2)
_cell_formula_units_Z 2
_cell_length_a 9.6429(14)
_cell_length_b 13.330(2)
_cell_length_c 18.927(4)
_cell_measurement_reflns_used 4167
_cell_measurement_temperature 135(2)
_cell_measurement_theta_max 24.177
_cell_measurement_theta_min 2.534
_cell_volume 2205.4(7)
_computing_cell_refinement 'SAINT V7.60A'
_computing_data_collection 'Bruker APEX2 v2009.3-0'
_computing_data_reduction 'SAINT V7.60A'
_computing_molecular_graphics 'ORTEP-3 v.1.08, POV-Ray v3.6.1c.icl8.win32'
_computing_publication_material 'ORTEP-3 v.1.08, POV-Ray v3.6.1c.icl8.win32'
_computing_structure_refinement 'SHELXL-97 (Sheldrick, 1997)'
_computing_structure_solution 'SHELXS-97 (Sheldrick, 1990)'
_diffrn_ambient_temperature 135(2)
_diffrn_detector_area_resol_mean 8.192
_diffrn_measured_fraction_theta_full 0.923
_diffrn_measured_fraction_theta_max 0.923
_diffrn_measurement_device_type 'Bruker SMART 1000'
_diffrn_measurement_method '\w-scans and phi scans'
_diffrn_radiation_monochromator graphite
_diffrn_radiation_source 'fine-focus sealed tube'
_diffrn_radiation_type MoK\a
_diffrn_radiation_wavelength 0.71073
_diffrn_reflns_av_R_equivalents 0.0418
_diffrn_reflns_av_sigmaI/netI 0.0814
_diffrn_reflns_limit_h_max 11
_diffrn_reflns_limit_h_min -11
_diffrn_reflns_limit_k_max 13
_diffrn_reflns_limit_k_min -16
_diffrn_reflns_limit_l_max 22
_diffrn_reflns_limit_l_min -22
_diffrn_reflns_number 15258
_diffrn_reflns_theta_full 25.90
_diffrn_reflns_theta_max 25.90
_diffrn_reflns_theta_min 2.53
_diffrn_standards_number 0
_exptl_absorpt_coefficient_mu 3.802
_exptl_absorpt_correction_T_max 0.9278
_exptl_absorpt_correction_T_min 0.5168
_exptl_absorpt_correction_type multi-scan
_exptl_absorpt_process_details 'Blessing, 1995'
_exptl_crystal_colour yellow
_exptl_crystal_density_diffrn 1.724
_exptl_crystal_description plate
_exptl_crystal_F_000 1140
_exptl_crystal_size_max 0.20
_exptl_crystal_size_mid 0.07
_exptl_crystal_size_min 0.02
_refine_diff_density_max 5.042
_refine_diff_density_min -1.077
_refine_diff_density_rms 0.186
_refine_ls_extinction_method none
_refine_ls_goodness_of_fit_ref 1.017
_refine_ls_hydrogen_treatment constr
_refine_ls_matrix_type full
_refine_ls_number_parameters 623
_refine_ls_number_reflns 7927
_refine_ls_number_restraints 6
_refine_ls_restrained_S_all 1.017
_refine_ls_R_factor_all 0.0759
_refine_ls_R_factor_gt 0.0486
_refine_ls_shift/su_max 0.002
_refine_ls_shift/su_mean 0.000
_refine_ls_structure_factor_coef Fsqd
_refine_ls_weighting_details 'calc w=1/[\s^2^(Fo^2^)+(0.0769P)^2^+0.0000P] where P=(Fo^2^+2Fc^2^)/3'
_refine_ls_weighting_scheme calc
_refine_ls_wR_factor_gt 0.1123
_refine_ls_wR_factor_ref 0.1263
_reflns_number_gt 6183
_reflns_number_total 7927
_reflns_threshold_expression >2sigma(I)
_cod_data_source_file ja201511u_si_002_5.cif
_cod_data_source_block gs4204
_cod_original_cell_volume 2205.4(6)
_cod_database_code 4106152

loop_
_symmetry_equiv_pos_as_xyz
'x, y, z'
'-x, -y, -z'

loop_
_atom_site_label
_atom_site_type_symbol
_atom_site_fract_x
_atom_site_fract_y
_atom_site_fract_z
_atom_site_U_iso_or_equiv
_atom_site_adp_type
_atom_site_occupancy
_atom_site_symmetry_multiplicity
_atom_site_calc_flag
_atom_site_refinement_flags
_atom_site_disorder_assembly
_atom_site_disorder_group
U1 U 0.76491(3) 0.55191(2) 0.763836(17) 0.01625(11) Uani 1 1 d . . .
O1 O 0.9574(6) 0.5607(4) 0.7961(3) 0.0238(13) Uani 1 1 d . . .
O2 O 0.5774(5) 0.5607(4) 0.7354(3) 0.0218(12) Uani 1 1 d . . .
O3 O 0.8126(6) 0.3768(5) 0.7855(3) 0.0246(13) Uani 1 1 d . . .
O4 O 0.7117(6) 0.5194(4) 0.8739(3) 0.0192(12) Uani 1 1 d . . .
O5 O 0.7753(6) 0.7131(4) 0.8694(3) 0.0248(13) Uani 1 1 d . . .
O6 O 0.8212(6) 0.7147(4) 0.7413(3) 0.0242(13) Uani 1 1 d . . .
O7 O 0.8088(6) 0.5192(4) 0.6376(3) 0.0210(12) Uani 1 1 d . . .
O8 O 0.6436(6) 0.3772(4) 0.6508(3) 0.0246(13) Uani 1 1 d . . .
O9 O 0.7596(6) 0.5468(5) 1.1017(3) 0.0282(14) Uani 1 1 d . . .
O10 O 0.7248(8) 1.0004(5) 1.0325(4) 0.051(2) Uani 1 1 d . . .
O11 O 0.9672(7) 1.0065(5) 0.7215(4) 0.0409(17) Uani 1 1 d . . .
O12 O 0.7745(6) 0.5531(5) 0.4258(3) 0.0292(14) Uani 1 1 d . . .
N1 N 0.7895(7) 0.4549(5) 0.9062(4) 0.0179(14) Uani 1 1 d . . .
N2 N 0.6743(7) 0.6157(5) 1.0074(4) 0.0216(15) Uani 1 1 d . . .
H2 H 0.6714 0.6082 0.9590 0.026 Uiso 1 1 calc R . .
N3 N 0.7047(8) 0.8181(6) 0.9967(4) 0.0291(17) Uani 1 1 d . . .
H3 H 0.7373 0.7617 0.9684 0.035 Uiso 1 1 calc R . .
N4 N 0.9355(8) 0.8235(6) 0.6709(4) 0.0292(17) Uani 1 1 d . . .
H4 H 0.8863 0.7658 0.6713 0.035 Uiso 1 1 calc R . .
N5 N 0.8860(7) 0.6217(5) 0.5556(4) 0.0215(15) Uani 1 1 d . . .
H5 H 0.8876 0.6146 0.6003 0.026 Uiso 1 1 calc R . .
N6 N 0.7025(7) 0.4583(5) 0.5729(3) 0.0168(14) Uani 1 1 d . . .
N7 N 0.3001(7) 0.7209(6) 0.8070(4) 0.0283(17) Uani 1 1 d . . .
N8 N 0.1980(8) 0.2743(6) 0.6914(4) 0.0266(16) Uani 1 1 d . . .
C1 C 0.8431(8) 0.3785(6) 0.8545(5) 0.0205(17) Uani 1 1 d . . .
C2 C 0.9211(8) 0.3083(7) 0.8846(5) 0.0251(19) Uani 1 1 d . . .
H2A H 0.9611 0.2538 0.8510 0.030 Uiso 1 1 calc R . .
C3 C 0.9399(8) 0.3171(7) 0.9603(5) 0.0237(18) Uani 1 1 d . . .
H3A H 0.9919 0.2690 0.9785 0.028 Uiso 1 1 calc R . .
C4 C 0.8843(8) 0.3944(7) 1.0090(5) 0.0225(18) Uani 1 1 d . . .
H4A H 0.8977 0.4012 1.0618 0.027 Uiso 1 1 calc R . .
C5 C 0.8068(8) 0.4645(7) 0.9815(4) 0.0189(17) Uani 1 1 d . . .
C6 C 0.7435(8) 0.5467(7) 1.0363(5) 0.0227(18) Uani 1 1 d . . .
C7 C 0.6077(9) 0.6973(7) 1.0499(5) 0.0242(19) Uani 1 1 d . . .
C8 C 0.5225(8) 0.6740(8) 1.0934(5) 0.027(2) Uani 1 1 d . . .
H8 H 0.5097 0.6035 1.0947 0.032 Uiso 1 1 calc R . .
C9 C 0.4561(9) 0.7534(8) 1.1347(5) 0.032(2) Uani 1 1 d . . .
H9 H 0.3990 0.7393 1.1663 0.038 Uiso 1 1 calc R . .
C10 C 0.4727(10) 0.8540(8) 1.1299(5) 0.038(2) Uani 1 1 d . . .
H10 H 0.4259 0.9087 1.1587 0.045 Uiso 1 1 calc R . .
C11 C 0.5539(11) 0.8782(8) 1.0853(5) 0.041(3) Uani 1 1 d . . .
H11 H 0.5626 0.9481 1.0826 0.049 Uiso 1 1 calc R . .
C12 C 0.6230(9) 0.7987(7) 1.0442(5) 0.028(2) Uani 1 1 d . . .
C13 C 0.7412(10) 0.9134(7) 0.9883(5) 0.031(2) Uani 1 1 d . . .
C14 C 0.7979(9) 0.9065(7) 0.9222(5) 0.0243(19) Uani 1 1 d . . .
C15 C 0.8382(10) 1.0038(7) 0.9129(5) 0.032(2) Uani 1 1 d . . .
H15 H 0.8356 1.0705 0.9525 0.038 Uiso 1 1 calc R . .
C16 C 0.8802(10) 1.0054(7) 0.8496(5) 0.032(2) Uani 1 1 d . . .
H16 H 0.9128 1.0723 0.8466 0.038 Uiso 1 1 calc R . .
C17 C 0.8755(8) 0.9081(6) 0.7886(5) 0.0201(18) Uani 1 1 d . . .
C18 C 0.8360(8) 0.8114(7) 0.7959(4) 0.0188(18) Uani 1 1 d . . .
C19 C 0.8023(8) 0.8095(6) 0.8657(5) 0.0204(18) Uani 1 1 d . . .
C20 C 0.9309(9) 0.9188(7) 0.7254(5) 0.029(2) Uani 1 1 d . . .
C21 C 1.0107(9) 0.8076(7) 0.6141(5) 0.0235(19) Uani 1 1 d . . .
C22 C 1.1083(9) 0.8869(7) 0.6130(5) 0.031(2) Uani 1 1 d . . .
H22 H 1.1236 0.9572 0.6520 0.037 Uiso 1 1 calc R . .
C23 C 1.1828(9) 0.8671(8) 0.5578(6) 0.035(2) Uani 1 1 d . . .
H23 H 1.2504 0.9224 0.5581 0.042 Uiso 1 1 calc R . .
C24 C 1.1590(9) 0.7658(8) 0.5013(5) 0.030(2) Uani 1 1 d . . .
H24 H 1.2087 0.7513 0.4615 0.036 Uiso 1 1 calc R . .
C25 C 1.0641(9) 0.6850(7) 0.5017(5) 0.026(2) Uani 1 1 d . . .
H25 H 1.0530 0.6144 0.4636 0.031 Uiso 1 1 calc R . .
C26 C 0.9849(8) 0.7039(7) 0.5560(5) 0.0204(18) Uani 1 1 d . . .
C27 C 0.7876(8) 0.5522(6) 0.4913(4) 0.0194(17) Uani 1 1 d . . .
C28 C 0.6886(8) 0.4700(6) 0.5023(4) 0.0180(17) Uani 1 1 d . . .
C29 C 0.5789(8) 0.4051(7) 0.4391(5) 0.0241(19) Uani 1 1 d . . .
H29 H 0.5673 0.4133 0.3904 0.029 Uiso 1 1 calc R . .
C30 C 0.4857(9) 0.3279(7) 0.4473(5) 0.0262(19) Uani 1 1 d . . .
H30 H 0.4110 0.2832 0.4040 0.031 Uiso 1 1 calc R . .
C31 C 0.5015(8) 0.3163(7) 0.5175(5) 0.0238(18) Uani 1 1 d . . .
H31 H 0.4369 0.2638 0.5225 0.029 Uiso 1 1 calc R . .
C32 C 0.6152(8) 0.3828(6) 0.5843(4) 0.0203(17) Uani 1 1 d . . .
C33 C 0.4290(11) 0.7937(9) 0.8124(8) 0.058(3) Uani 1 1 d . . .
H33A H 0.5023 0.7503 0.7952 0.087 Uiso 1 1 calc R . .
H33B H 0.4674 0.8433 0.8665 0.087 Uiso 1 1 calc R . .
H33C H 0.4021 0.8354 0.7792 0.087 Uiso 1 1 calc R . .
C34 C 0.3463(11) 0.6539(9) 0.8560(6) 0.048(3) Uani 1 1 d . . .
H34A H 0.4214 0.6135 0.8377 0.072 Uiso 1 1 calc R . .
H34B H 0.2637 0.6032 0.8513 0.072 Uiso 1 1 calc R . .
H34C H 0.3838 0.7018 0.9105 0.072 Uiso 1 1 calc R . .
C35 C 0.1896(11) 0.7862(9) 0.8345(7) 0.059(3) Uani 1 1 d . . .
H35A H 0.1066 0.7382 0.8327 0.089 Uiso 1 1 calc R . .
H35B H 0.1592 0.8267 0.8009 0.089 Uiso 1 1 calc R . .
H35C H 0.2299 0.8369 0.8881 0.089 Uiso 1 1 calc R . .
C36 C 0.2332(10) 0.6471(8) 0.7250(5) 0.041(2) Uani 1 1 d . . .
H36A H 0.3035 0.6032 0.7042 0.061 Uiso 1 1 calc R . .
H36B H 0.2022 0.6901 0.6932 0.061 Uiso 1 1 calc R . .
H36C H 0.1499 0.5997 0.7236 0.061 Uiso 1 1 calc R . .
C37 C 0.0847(10) 0.3454(8) 0.6994(6) 0.039(2) Uani 1 1 d . . .
H37A H 0.0886 0.3893 0.6675 0.058 Uiso 1 1 calc R . .
H37B H 0.1007 0.3930 0.7540 0.058 Uiso 1 1 calc R . .
H37C H -0.0097 0.3008 0.6820 0.058 Uiso 1 1 calc R . .
C38 C 0.1972(10) 0.2065(8) 0.7409(5) 0.037(2) Uani 1 1 d . . .
H38A H 0.1027 0.1626 0.7256 0.056 Uiso 1 1 calc R . .
H38B H 0.2177 0.2540 0.7958 0.056 Uiso 1 1 calc R . .
H38C H 0.2707 0.1590 0.7334 0.056 Uiso 1 1 calc R . .
C39 C 0.1674(10) 0.2015(8) 0.6082(5) 0.038(2) Uani 1 1 d . . .
H39A H 0.1665 0.2450 0.5757 0.057 Uiso 1 1 calc R . .
H39B H 0.0737 0.1567 0.5932 0.057 Uiso 1 1 calc R . .
H39C H 0.2419 0.1549 0.6010 0.057 Uiso 1 1 calc R . .
C40 C 0.3415(9) 0.3418(8) 0.7155(6) 0.039(2) Uani 1 1 d . . .
H40A H 0.3415 0.3874 0.6845 0.058 Uiso 1 1 calc R . .
H40B H 0.4152 0.2948 0.7071 0.058 Uiso 1 1 calc R . .
H40C H 0.3620 0.3877 0.7707 0.058 Uiso 1 1 calc R . .
S1 S 0.5923(7) 0.0881(5) 0.6788(3) 0.0512(18) Uani 0.553(8) 1 d P A -1
O13 O 0.4464(15) 0.1054(12) 0.6380(11) 0.074(5) Uani 0.553(8) 1 d P A -1
C41 C 0.720(2) 0.121(2) 0.6337(14) 0.061(7) Uani 0.553(8) 1 d P A -1
H41A H 0.7410 0.1998 0.6502 0.092 Uiso 0.553(8) 1 calc PR A -1
H41B H 0.6822 0.0891 0.5771 0.092 Uiso 0.553(8) 1 calc PR A -1
H41C H 0.8083 0.0925 0.6486 0.092 Uiso 0.553(8) 1 calc PR A -1
C42 C 0.583(2) -0.0505(17) 0.6396(16) 0.071(8) Uani 0.553(8) 1 d P A -1
H42A H 0.5139 -0.0844 0.6589 0.106 Uiso 0.553(8) 1 calc PR A -1
H42B H 0.6778 -0.0703 0.6549 0.106 Uiso 0.553(8) 1 calc PR A -1
H42C H 0.5519 -0.0755 0.5828 0.106 Uiso 0.553(8) 1 calc PR A -1
S1A S 0.6052(6) 0.0909(4) 0.5843(3) 0.0360(19) Uani 0.447(8) 1 d P A -2
O13A O 0.4423(15) 0.0815(13) 0.5612(10) 0.046(4) Uani 0.447(8) 1 d P A -2
C41A C 0.676(3) 0.137(3) 0.6852(16) 0.057(7) Uani 0.447(8) 1 d PU A -2
H41D H 0.6666 0.2136 0.7084 0.086 Uiso 0.447(8) 1 calc PR A -2
H41E H 0.7775 0.1285 0.6964 0.086 Uiso 0.447(8) 1 calc PR A -2
H41F H 0.6232 0.0950 0.7071 0.086 Uiso 0.447(8) 1 calc PR A -2
C42A C 0.645(3) -0.041(2) 0.5673(16) 0.066(9) Uani 0.447(8) 1 d P A -2
H42D H 0.6112 -0.0846 0.5117 0.099 Uiso 0.447(8) 1 calc PR A -2
H42E H 0.5972 -0.0732 0.5968 0.099 Uiso 0.447(8) 1 calc PR A -2
H42F H 0.7491 -0.0383 0.5841 0.099 Uiso 0.447(8) 1 calc PR A -2

loop_
_atom_site_aniso_label
_atom_site_aniso_U_11
_atom_site_aniso_U_22
_atom_site_aniso_U_33
_atom_site_aniso_U_23
_atom_site_aniso_U_13
_atom_site_aniso_U_12
U1 0.02199(17) 0.01384(17) 0.01494(16) 0.00588(11) 0.00753(12) 0.00352(11)
O1 0.033(3) 0.014(3) 0.027(3) 0.008(2) 0.013(3) 0.001(3)
O2 0.023(3) 0.017(3) 0.024(3) 0.003(2) 0.009(2) 0.002(2)
O3 0.036(3) 0.022(3) 0.020(3) 0.008(2) 0.015(3) 0.010(3)
O4 0.032(3) 0.019(3) 0.011(3) 0.007(2) 0.010(2) 0.012(3)
O5 0.045(4) 0.018(3) 0.016(3) 0.006(2) 0.017(3) 0.007(3)
O6 0.038(3) 0.015(3) 0.026(3) 0.011(2) 0.017(3) 0.002(3)
O7 0.027(3) 0.020(3) 0.014(3) 0.005(2) 0.006(2) -0.002(2)
O8 0.037(3) 0.018(3) 0.021(3) 0.006(2) 0.016(3) 0.004(3)
O9 0.038(3) 0.032(4) 0.016(3) 0.011(3) 0.008(3) 0.006(3)
O10 0.088(6) 0.019(4) 0.045(4) -0.001(3) 0.041(4) 0.002(4)
O11 0.060(4) 0.021(4) 0.051(4) 0.015(3) 0.031(4) 0.001(3)
O12 0.038(3) 0.037(4) 0.016(3) 0.012(3) 0.010(3) 0.001(3)
N1 0.024(4) 0.013(4) 0.018(3) 0.007(3) 0.007(3) -0.001(3)
N2 0.032(4) 0.023(4) 0.010(3) 0.003(3) 0.010(3) 0.007(3)
N3 0.045(5) 0.027(4) 0.022(4) 0.008(3) 0.021(4) 0.013(4)
N4 0.043(4) 0.018(4) 0.030(4) 0.010(3) 0.018(4) -0.004(3)
N5 0.025(4) 0.021(4) 0.021(4) 0.009(3) 0.010(3) 0.004(3)
N6 0.021(3) 0.017(4) 0.009(3) 0.002(3) 0.004(3) -0.002(3)
N7 0.026(4) 0.023(4) 0.036(4) 0.008(3) 0.013(3) 0.003(3)
N8 0.040(4) 0.024(4) 0.020(4) 0.010(3) 0.011(3) 0.007(3)
C1 0.023(4) 0.014(4) 0.027(5) 0.010(3) 0.008(4) 0.001(3)
C2 0.023(4) 0.021(5) 0.037(5) 0.014(4) 0.016(4) 0.000(4)
C3 0.022(4) 0.020(5) 0.033(5) 0.014(4) 0.008(4) 0.005(4)
C4 0.030(5) 0.023(5) 0.019(4) 0.015(4) 0.004(4) 0.000(4)
C5 0.017(4) 0.022(5) 0.020(4) 0.010(4) 0.006(3) -0.001(3)
C6 0.018(4) 0.028(5) 0.023(5) 0.011(4) 0.006(4) 0.001(4)
C7 0.027(5) 0.025(5) 0.021(4) 0.008(4) 0.007(4) 0.008(4)
C8 0.026(5) 0.033(5) 0.019(4) 0.005(4) 0.010(4) 0.003(4)
C9 0.019(4) 0.048(7) 0.019(5) 0.002(4) 0.007(4) 0.002(4)
C10 0.044(6) 0.044(7) 0.024(5) 0.003(4) 0.018(4) 0.018(5)
C11 0.060(7) 0.031(6) 0.034(6) 0.007(4) 0.024(5) 0.020(5)
C12 0.032(5) 0.032(6) 0.021(5) 0.006(4) 0.011(4) 0.009(4)
C13 0.040(5) 0.024(5) 0.031(5) 0.006(4) 0.018(4) 0.008(4)
C14 0.031(5) 0.015(5) 0.023(4) 0.003(3) 0.005(4) 0.002(4)
C15 0.047(6) 0.012(5) 0.034(5) -0.001(4) 0.022(5) 0.003(4)
C16 0.044(6) 0.020(5) 0.036(5) 0.015(4) 0.011(5) 0.004(4)
C17 0.020(4) 0.014(4) 0.027(5) 0.008(3) 0.005(4) 0.006(3)
C18 0.022(4) 0.021(5) 0.019(4) 0.011(4) 0.008(3) 0.007(4)
C19 0.022(4) 0.013(4) 0.025(4) 0.004(3) 0.008(4) 0.001(3)
C20 0.037(5) 0.020(5) 0.035(5) 0.014(4) 0.017(4) 0.001(4)
C21 0.032(5) 0.024(5) 0.021(4) 0.013(4) 0.011(4) 0.002(4)
C22 0.034(5) 0.023(5) 0.041(6) 0.014(4) 0.016(4) 0.004(4)
C23 0.025(5) 0.041(6) 0.055(6) 0.033(5) 0.017(5) 0.002(4)
C24 0.026(5) 0.032(6) 0.051(6) 0.027(5) 0.027(4) 0.013(4)
C25 0.028(5) 0.026(5) 0.029(5) 0.012(4) 0.012(4) 0.013(4)
C26 0.021(4) 0.020(5) 0.025(4) 0.014(4) 0.005(4) 0.004(4)
C27 0.023(4) 0.017(4) 0.023(5) 0.008(4) 0.014(4) 0.005(4)
C28 0.019(4) 0.017(4) 0.021(4) 0.008(3) 0.010(3) 0.004(3)
C29 0.023(4) 0.025(5) 0.024(5) 0.008(4) 0.005(4) 0.009(4)
C30 0.023(4) 0.022(5) 0.025(5) -0.001(4) 0.004(4) 0.002(4)
C31 0.021(4) 0.014(4) 0.032(5) 0.002(4) 0.011(4) -0.003(3)
C32 0.024(4) 0.013(4) 0.022(4) 0.002(3) 0.008(4) 0.004(3)
C33 0.037(6) 0.040(7) 0.103(10) 0.031(7) 0.024(6) 0.000(5)
C34 0.053(7) 0.054(8) 0.046(7) 0.028(6) 0.015(5) 0.007(6)
C35 0.038(6) 0.036(7) 0.084(9) -0.007(6) 0.023(6) 0.006(5)
C36 0.043(6) 0.046(7) 0.036(6) 0.014(5) 0.016(5) 0.012(5)
C37 0.035(5) 0.041(6) 0.042(6) 0.012(5) 0.018(5) 0.011(5)
C38 0.045(6) 0.034(6) 0.037(6) 0.021(5) 0.010(5) -0.008(5)
C39 0.044(6) 0.037(6) 0.024(5) -0.001(4) 0.007(4) 0.019(5)
C40 0.035(5) 0.037(6) 0.058(7) 0.031(5) 0.019(5) 0.000(5)
S1 0.059(4) 0.049(4) 0.046(3) 0.012(3) 0.024(3) 0.015(3)
O13 0.051(9) 0.054(11) 0.118(15) 0.023(10) 0.037(10) 0.011(8)
C41 0.037(12) 0.10(2) 0.068(16) 0.057(15) 0.006(12) -0.006(12)
C42 0.042(12) 0.032(13) 0.15(2) 0.051(15) 0.010(13) -0.003(10)
S1A 0.047(4) 0.026(3) 0.041(4) 0.013(3) 0.022(3) 0.006(3)
O13A 0.040(9) 0.042(10) 0.057(11) 0.013(8) 0.022(8) 0.001(8)
C41A 0.049(10) 0.054(11) 0.062(11) 0.011(8) 0.027(9) -0.011(8)
C42A 0.078(19) 0.036(16) 0.064(18) 0.004(13) -0.007(15) 0.027(15)

loop_
_atom_type_symbol
_atom_type_description
_atom_type_scat_dispersion_real
_atom_type_scat_dispersion_imag
_atom_type_scat_source
C C 0.0033 0.0016 'International Tables Vol C Tables 4.2.6.8 and 6.1.1.4'
H H 0.0000 0.0000 'International Tables Vol C Tables 4.2.6.8 and 6.1.1.4'
N N 0.0061 0.0033 'International Tables Vol C Tables 4.2.6.8 and 6.1.1.4'
O O 0.0106 0.0060 'International Tables Vol C Tables 4.2.6.8 and 6.1.1.4'
S S 0.1246 0.1234 'International Tables Vol C Tables 4.2.6.8 and 6.1.1.4'
U U -9.6767 9.6646 'International Tables Vol C Tables 4.2.6.8 and 6.1.1.4'

loop_
_geom_angle_atom_site_label_1
_geom_angle_atom_site_label_2
_geom_angle_atom_site_label_3
_geom_angle
O2 U1 O1 173.0(2)
O2 U1 O5 85.4(2)
O1 U1 O5 89.1(2)
O2 U1 O6 89.1(2)
O1 U1 O6 84.7(2)
O5 U1 O6 65.17(18)
O2 U1 O7 95.8(2)
O1 U1 O7 84.7(2)
O5 U1 O7 131.70(18)
O6 U1 O7 66.57(18)
O2 U1 O4 86.2(2)
O1 U1 O4 95.6(2)
O5 U1 O4 67.50(18)
O6 U1 O4 132.67(18)
O7 U1 O4 160.75(18)
O2 U1 O8 71.8(2)
O1 U1 O8 114.2(2)
O5 U1 O8 155.84(19)
O6 U1 O8 120.73(17)
O7 U1 O8 60.70(17)
O4 U1 O8 102.27(18)
O2 U1 O3 113.6(2)
O1 U1 O3 73.0(2)
O5 U1 O3 120.93(17)
O6 U1 O3 156.32(18)
O7 U1 O3 102.77(17)
O4 U1 O3 59.37(16)
O8 U1 O3 64.31(17)
C1 O3 U1 118.7(5)
N1 O4 U1 120.4(4)
C19 O5 U1 122.2(4)
C18 O6 U1 122.0(4)
N6 O7 U1 118.4(4)
C32 O8 U1 116.0(5)
C5 N1 C1 123.0(6)
C5 N1 O4 123.3(6)
C1 N1 O4 113.6(6)
C6 N2 C7 123.8(6)
C6 N2 H2 118.1
C7 N2 H2 118.1
C13 N3 C12 128.5(7)
C13 N3 H3 115.8
C12 N3 H3 115.8
C20 N4 C21 125.8(7)
C20 N4 H4 117.1
C21 N4 H4 117.1
C27 N5 C26 124.9(6)
C27 N5 H5 117.5
C26 N5 H5 117.5
O7 N6 C32 114.2(6)
O7 N6 C28 122.4(6)
C32 N6 C28 123.4(7)
C35 N7 C33 109.8(8)
C35 N7 C36 106.9(7)
C33 N7 C36 111.6(8)
C35 N7 C34 111.1(8)
C33 N7 C34 108.3(7)
C36 N7 C34 109.2(8)
C37 N8 C39 107.7(7)
C37 N8 C40 109.6(7)
C39 N8 C40 110.1(7)
C37 N8 C38 111.1(7)
C39 N8 C38 109.1(7)
C40 N8 C38 109.3(7)
O3 C1 N1 115.6(6)
O3 C1 C2 128.7(7)
N1 C1 C2 115.6(7)
C3 C2 C1 122.1(7)
C3 C2 H2A 119.0
C1 C2 H2A 119.0
C4 C3 C2 119.8(7)
C4 C3 H3A 120.1
C2 C3 H3A 120.1
C3 C4 C5 119.7(7)
C3 C4 H4A 120.2
C5 C4 H4A 120.2
N1 C5 C4 119.8(7)
N1 C5 C6 122.1(6)
C4 C5 C6 118.2(7)
O9 C6 N2 126.7(7)
O9 C6 C5 117.6(7)
N2 C6 C5 115.7(6)
C8 C7 N2 119.0(8)
C8 C7 C12 121.4(7)
N2 C7 C12 119.5(7)
C9 C8 C7 119.2(9)
C9 C8 H8 120.4
C7 C8 H8 120.4
C8 C9 C10 119.3(8)
C8 C9 H9 120.3
C10 C9 H9 120.3
C11 C10 C9 122.5(8)
C11 C10 H10 118.8
C9 C10 H10 118.8
C10 C11 C12 118.5(9)
C10 C11 H11 120.8
C12 C11 H11 120.8
C11 C12 N3 121.0(8)
C11 C12 C7 119.0(8)
N3 C12 C7 120.0(7)
O10 C13 N3 122.8(8)
O10 C13 C14 120.4(8)
N3 C13 C14 116.7(7)
C19 C14 C15 119.4(7)
C19 C14 C13 122.5(8)
C15 C14 C13 117.8(7)
C16 C15 C14 122.3(8)
C16 C15 H15 118.8
C14 C15 H15 118.8
C15 C16 C17 119.5(8)
C15 C16 H16 120.3
C17 C16 H16 120.3
C18 C17 C16 119.4(7)
C18 C17 C20 125.3(7)
C16 C17 C20 114.9(8)
O6 C18 C17 125.2(7)
O6 C18 C19 113.7(7)
C17 C18 C19 121.0(7)
O5 C19 C14 125.4(7)
O5 C19 C18 116.6(7)
C14 C19 C18 118.0(7)
O11 C20 N4 123.4(7)
O11 C20 C17 123.4(8)
N4 C20 C17 113.2(7)
C22 C21 N4 123.5(8)
C22 C21 C26 119.9(7)
N4 C21 C26 116.6(8)
C23 C22 C21 121.6(9)
C23 C22 H22 119.2
C21 C22 H22 119.2
C22 C23 C24 118.8(9)
C22 C23 H23 120.6
C24 C23 H23 120.6
C23 C24 C25 120.8(8)
C23 C24 H24 119.6
C25 C24 H24 119.6
C24 C25 C26 121.4(8)
C24 C25 H25 119.3
C26 C25 H25 119.3
C25 C26 C21 117.5(8)
C25 C26 N5 121.5(8)
C21 C26 N5 121.0(7)
O12 C27 N5 124.1(7)
O12 C27 C28 118.4(7)
N5 C27 C28 117.5(6)
N6 C28 C29 119.3(7)
N6 C28 C27 122.2(7)
C29 C28 C27 118.5(7)
C28 C29 C30 119.9(7)
C28 C29 H29 120.0
C30 C29 H29 120.0
C31 C30 C29 120.2(8)
C31 C30 H30 119.9
C29 C30 H30 119.9
C30 C31 C32 120.9(8)
C30 C31 H31 119.5
C32 C31 H31 119.5
O8 C32 N6 117.0(7)
O8 C32 C31 126.8(8)
N6 C32 C31 116.2(7)
N7 C33 H33A 109.5
N7 C33 H33B 109.5
H33A C33 H33B 109.5
N7 C33 H33C 109.5
H33A C33 H33C 109.5
H33B C33 H33C 109.5
N7 C34 H34A 109.5
N7 C34 H34B 109.5
H34A C34 H34B 109.5
N7 C34 H34C 109.5
H34A C34 H34C 109.5
H34B C34 H34C 109.5
N7 C35 H35A 109.5
N7 C35 H35B 109.5
H35A C35 H35B 109.5
N7 C35 H35C 109.5
H35A C35 H35C 109.5
H35B C35 H35C 109.5
N7 C36 H36A 109.5
N7 C36 H36B 109.5
H36A C36 H36B 109.5
N7 C36 H36C 109.5
H36A C36 H36C 109.5
H36B C36 H36C 109.5
N8 C37 H37A 109.5
N8 C37 H37B 109.5
H37A C37 H37B 109.5
N8 C37 H37C 109.5
H37A C37 H37C 109.5
H37B C37 H37C 109.5
N8 C38 H38A 109.5
N8 C38 H38B 109.5
H38A C38 H38B 109.5
N8 C38 H38C 109.5
H38A C38 H38C 109.5
H38B C38 H38C 109.5
N8 C39 H39A 109.5
N8 C39 H39B 109.5
H39A C39 H39B 109.5
N8 C39 H39C 109.5
H39A C39 H39C 109.5
H39B C39 H39C 109.5
N8 C40 H40A 109.5
N8 C40 H40B 109.5
H40A C40 H40B 109.5
N8 C40 H40C 109.5
H40A C40 H40C 109.5
H40B C40 H40C 109.5
O13 S1 C42 102.3(10)
O13 S1 C41 107.8(10)
C42 S1 C41 97.5(12)
S1 C41 H41A 109.5
S1 C41 H41B 109.5
H41A C41 H41B 109.5
S1 C41 H41C 109.5
H41A C41 H41C 109.5
H41B C41 H41C 109.5
S1 C42 H42A 109.5
S1 C42 H42B 109.5
H42A C42 H42B 109.5
S1 C42 H42C 109.5
H42A C42 H42C 109.5
H42B C42 H42C 109.5
O13A S1A C41A 112.9(12)
O13A S1A C42A 106.7(12)
C41A S1A C42A 94.7(14)
S1A C41A H41D 109.5
S1A C41A H41E 109.5
H41D C41A H41E 109.5
S1A C41A H41F 109.5
H41D C41A H41F 109.5
H41E C41A H41F 109.5
S1A C42A H42D 109.5
S1A C42A H42E 109.5
H42D C42A H42E 109.5
S1A C42A H42F 109.5
H42D C42A H42F 109.5
H42E C42A H42F 109.5

loop_
_geom_bond_atom_site_label_1
_geom_bond_atom_site_label_2
_geom_bond_distance
U1 O2 1.797(5)
U1 O1 1.809(5)
U1 O5 2.353(5)
U1 O6 2.403(5)
U1 O7 2.410(5)
U1 O4 2.417(5)
U1 O8 2.552(6)
U1 O3 2.558(5)
O3 C1 1.269(9)
O4 N1 1.388(7)
O5 C19 1.323(9)
O6 C18 1.320(9)
O7 N6 1.372(8)
O8 C32 1.260(9)
O9 C6 1.212(9)
O10 C13 1.216(10)
O11 C20 1.229(10)
O12 C27 1.223(9)
N1 C5 1.358(9)
N1 C1 1.360(9)
N2 C6 1.364(10)
N2 C7 1.394(9)
N2 H2 0.8800
N3 C13 1.368(11)
N3 C12 1.391(10)
N3 H3 0.8800
N4 C20 1.342(11)
N4 C21 1.386(10)
N4 H4 0.8800
N5 C27 1.363(10)
N5 C26 1.404(10)
N5 H5 0.8800
N6 C32 1.373(10)
N6 C28 1.379(9)
N7 C35 1.484(10)
N7 C33 1.491(12)
N7 C36 1.494(12)
N7 C34 1.518(11)
N8 C37 1.489(10)
N8 C39 1.489(10)
N8 C40 1.491(11)
N8 C38 1.510(10)
C1 C2 1.428(10)
C2 C3 1.367(11)
C2 H2A 0.9500
C3 C4 1.349(11)
C3 H3A 0.9500
C4 C5 1.401(10)
C4 H4A 0.9500
C5 C6 1.490(10)
C7 C8 1.371(11)
C7 C12 1.394(12)
C8 C9 1.367(11)
C8 H8 0.9500
C9 C10 1.377(13)
C9 H9 0.9500
C10 C11 1.366(13)
C10 H10 0.9500
C11 C12 1.383(11)
C11 H11 0.9500
C13 C14 1.446(11)
C14 C19 1.375(11)
C14 C15 1.410(12)
C15 C16 1.350(12)
C15 H15 0.9500
C16 C17 1.398(12)
C16 H16 0.9500
C17 C18 1.382(11)
C17 C20 1.455(11)
C18 C19 1.434(10)
C21 C22 1.379(12)
C21 C26 1.403(12)
C22 C23 1.354(11)
C22 H22 0.9500
C23 C24 1.369(13)
C23 H23 0.9500
C24 C25 1.371(12)
C24 H24 0.9500
C25 C26 1.372(10)
C25 H25 0.9500
C27 C28 1.504(11)
C28 C29 1.389(11)
C29 C30 1.394(12)
C29 H29 0.9500
C30 C31 1.368(11)
C30 H30 0.9500
C31 C32 1.449(11)
C31 H31 0.9500
C33 H33A 0.9800
C33 H33B 0.9800
C33 H33C 0.9800
C34 H34A 0.9800
C34 H34B 0.9800
C34 H34C 0.9800
C35 H35A 0.9800
C35 H35B 0.9800
C35 H35C 0.9800
C36 H36A 0.9800
C36 H36B 0.9800
C36 H36C 0.9800
C37 H37A 0.9800
C37 H37B 0.9800
C37 H37C 0.9800
C38 H38A 0.9800
C38 H38B 0.9800
C38 H38C 0.9800
C39 H39A 0.9800
C39 H39B 0.9800
C39 H39C 0.9800
C40 H40A 0.9800
C40 H40B 0.9800
C40 H40C 0.9800
S1 O13 1.527(16)
S1 C42 1.72(2)
S1 C41 1.75(2)
C41 H41A 0.9800
C41 H41B 0.9800
C41 H41C 0.9800
C42 H42A 0.9800
C42 H42B 0.9800
C42 H42C 0.9800
S1A O13A 1.524(15)
S1A C41A 1.75(3)
S1A C42A 1.76(2)
C41A H41D 0.9800
C41A H41E 0.9800
C41A H41F 0.9800
C42A H42D 0.9800
C42A H42E 0.9800
C42A H42F 0.9800

loop_
_geom_torsion_atom_site_label_1
_geom_torsion_atom_site_label_2
_geom_torsion_atom_site_label_3
_geom_torsion_atom_site_label_4
_geom_torsion
O2 U1 O3 C1 -99.6(6)
O1 U1 O3 C1 77.8(6)
O5 U1 O3 C1 -0.4(6)
O6 U1 O3 C1 98.0(6)
O7 U1 O3 C1 158.2(5)
O4 U1 O3 C1 -29.6(5)
O8 U1 O3 C1 -153.6(6)
O2 U1 O4 N1 148.9(5)
O1 U1 O4 N1 -37.8(5)
O5 U1 O4 N1 -124.5(5)
O6 U1 O4 N1 -125.8(5)
O7 U1 O4 N1 52.2(8)
O8 U1 O4 N1 78.5(5)
O3 U1 O4 N1 28.6(5)
O2 U1 O5 C19 -89.8(6)
O1 U1 O5 C19 85.9(6)
O6 U1 O5 C19 1.3(5)
O7 U1 O5 C19 3.8(7)
O4 U1 O5 C19 -177.6(6)
O8 U1 O5 C19 -108.8(6)
O3 U1 O5 C19 155.4(5)
O2 U1 O6 C18 87.8(6)
O1 U1 O6 C18 -88.9(6)
O5 U1 O6 C18 2.5(5)
O7 U1 O6 C18 -175.5(6)
O4 U1 O6 C18 3.8(6)
O8 U1 O6 C18 155.9(5)
O3 U1 O6 C18 -108.3(6)
O2 U1 O7 N6 -35.4(5)
O1 U1 O7 N6 151.6(5)
O5 U1 O7 N6 -124.4(4)
O6 U1 O7 N6 -121.9(5)
O4 U1 O7 N6 59.8(7)
O8 U1 O7 N6 30.0(4)
O3 U1 O7 N6 80.4(4)
O2 U1 O8 C32 77.1(5)
O1 U1 O8 C32 -99.1(5)
O5 U1 O8 C32 97.1(6)
O6 U1 O8 C32 -0.5(5)
O7 U1 O8 C32 -30.7(5)
O4 U1 O8 C32 158.9(5)
O3 U1 O8 C32 -154.2(5)
U1 O4 N1 C5 154.0(6)
U1 O4 N1 C1 -28.0(8)
U1 O7 N6 C32 -29.3(7)
U1 O7 N6 C28 152.8(5)
U1 O3 C1 N1 27.4(9)
U1 O3 C1 C2 -155.4(7)
C5 N1 C1 O3 177.1(7)
O4 N1 C1 O3 -0.9(10)
C5 N1 C1 C2 -0.5(11)
O4 N1 C1 C2 -178.5(7)
O3 C1 C2 C3 -176.9(8)
N1 C1 C2 C3 0.3(12)
C1 C2 C3 C4 -0.3(13)
C2 C3 C4 C5 0.5(13)
C1 N1 C5 C4 0.7(12)
O4 N1 C5 C4 178.5(7)
C1 N1 C5 C6 -178.2(7)
O4 N1 C5 C6 -0.4(11)
C3 C4 C5 N1 -0.7(12)
C3 C4 C5 C6 178.3(8)
C7 N2 C6 O9 -1.3(14)
C7 N2 C6 C5 179.6(7)
N1 C5 C6 O9 177.2(8)
C4 C5 C6 O9 -1.7(12)
N1 C5 C6 N2 -3.7(11)
C4 C5 C6 N2 177.4(8)
C6 N2 C7 C8 -45.3(12)
C6 N2 C7 C12 138.1(9)
N2 C7 C8 C9 -179.5(7)
C12 C7 C8 C9 -2.9(13)
C7 C8 C9 C10 2.0(13)
C8 C9 C10 C11 -0.2(14)
C9 C10 C11 C12 -0.7(15)
C10 C11 C12 N3 178.7(9)
C10 C11 C12 C7 -0.2(14)
C13 N3 C12 C11 6.7(14)
C13 N3 C12 C7 -174.4(8)
C8 C7 C12 C11 2.0(13)
N2 C7 C12 C11 178.5(8)
C8 C7 C12 N3 -176.9(8)
N2 C7 C12 N3 -0.4(12)
C12 N3 C13 O10 12.6(15)
C12 N3 C13 C14 -165.8(8)
O10 C13 C14 C19 -172.0(9)
N3 C13 C14 C19 6.5(13)
O10 C13 C14 C15 2.4(13)
N3 C13 C14 C15 -179.2(8)
C19 C14 C15 C16 0.5(14)
C13 C14 C15 C16 -174.0(9)
C14 C15 C16 C17 4.2(14)
C15 C16 C17 C18 -3.8(13)
C15 C16 C17 C20 -176.6(8)
U1 O6 C18 C17 176.5(5)
U1 O6 C18 C19 -5.5(9)
C16 C17 C18 O6 176.8(7)
C20 C17 C18 O6 -11.2(13)
C16 C17 C18 C19 -1.1(12)
C20 C17 C18 C19 170.9(8)
U1 O5 C19 C14 174.1(6)
U1 O5 C19 C18 -4.6(9)
C15 C14 C19 O5 175.9(8)
C13 C14 C19 O5 -9.8(13)
C15 C14 C19 C18 -5.4(12)
C13 C14 C19 C18 168.9(8)
O6 C18 C19 O5 6.4(10)
C17 C18 C19 O5 -175.5(7)
O6 C18 C19 C14 -172.4(7)
C17 C18 C19 C14 5.7(11)
C21 N4 C20 O11 16.4(14)
C21 N4 C20 C17 -165.0(7)
C18 C17 C20 O11 -178.7(8)
C16 C17 C20 O11 -6.4(12)
C18 C17 C20 N4 2.6(12)
C16 C17 C20 N4 174.9(7)
C20 N4 C21 C22 9.7(13)
C20 N4 C21 C26 -171.1(8)
N4 C21 C22 C23 177.9(8)
C26 C21 C22 C23 -1.2(12)
C21 C22 C23 C24 0.6(13)
C22 C23 C24 C25 -1.6(13)
C23 C24 C25 C26 3.3(12)
C24 C25 C26 C21 -3.7(11)
C24 C25 C26 N5 178.9(7)
C22 C21 C26 C25 2.7(11)
N4 C21 C26 C25 -176.5(7)
C22 C21 C26 N5 -179.9(7)
N4 C21 C26 N5 0.9(11)
C27 N5 C26 C25 -46.3(10)
C27 N5 C26 C21 136.4(8)
C26 N5 C27 O12 0.3(11)
C26 N5 C27 C28 -179.1(6)
O7 N6 C28 C29 179.7(6)
C32 N6 C28 C29 1.9(10)
O7 N6 C28 C27 -1.1(10)
C32 N6 C28 C27 -178.9(6)
O12 C27 C28 N6 175.3(6)
N5 C27 C28 N6 -5.2(10)
O12 C27 C28 C29 -5.5(10)
N5 C27 C28 C29 174.0(6)
N6 C28 C29 C30 -1.0(10)
C27 C28 C29 C30 179.7(6)
C28 C29 C30 C31 0.4(11)
C29 C30 C31 C32 -0.5(11)
U1 O8 C32 N6 28.5(8)
U1 O8 C32 C31 -152.8(6)
O7 N6 C32 O8 -1.1(9)
C28 N6 C32 O8 176.8(6)
O7 N6 C32 C31 -179.9(6)
C28 N6 C32 C31 -2.0(10)
C30 C31 C32 O8 -177.4(7)
C30 C31 C32 N6 1.2(10)
